data_4067236
loop_
_publ_author_name
'N\'u\~nez-Rico, Jos\'e L.'
'Fern\'andez-P\'erez, H\'ector'
'Benet-Buchholz, J.'
'Vidal-Ferran, Anton'

_publ_section_title
;
 Asymmetric Hydrogenation of Heteroaromatic Compounds Mediated by
 Iridium&#x2212;(P-OP) Complexes
;
_journal_issue 24
_journal_name_full Organometallics
_journal_page_first 6627
_journal_paper_doi 10.1021/om100955t
_journal_volume 29
_journal_year 2010
_chemical_absolute_configuration ad
_chemical_formula_sum 'C42 H42 I Ir O4 P2'
_chemical_formula_weight 991.80
_chemical_name_systematic
; 
 ? 
;
_space_group_IT_number 19
_symmetry_cell_setting orthorhombic
_symmetry_space_group_name_Hall 'P 2ac 2ab'
_symmetry_space_group_name_H-M 'P 21 21 21'
_atom_sites_solution_hydrogens geom
_atom_sites_solution_primary direct
_atom_sites_solution_secondary difmap
_audit_creation_method SHELXL-97
_cell_angle_alpha 90.00
_cell_angle_beta 90.00
_cell_angle_gamma 90.00
_cell_formula_units_Z 4
_cell_length_a 9.3274(6)
_cell_length_b 14.2183(9)
_cell_length_c 27.2235(14)
_cell_measurement_reflns_used 9857
_cell_measurement_temperature 100(2)
_cell_measurement_theta_max 36.42
_cell_measurement_theta_min 2.72
_cell_volume 3610.4(4)
_computing_cell_refinement 'Bruker APEX2 v2009.1-0'
_computing_data_collection 'Bruker APEX2 v2009.1-0'
_computing_data_reduction 'Bruker SAINT V7.60A'
_computing_molecular_graphics 'Bruker SHELXTL'
_computing_publication_material 'Bruker SHELXTL'
_computing_structure_refinement 'SHELXS-97 (Sheldrick, 2008)'
_computing_structure_solution 'SHELXS-97 (Sheldrick, 2008)'
_diffrn_ambient_temperature 100(2)
_diffrn_detector_area_resol_mean 512
_diffrn_detector_type '4K CCD area detector APEX II'
_diffrn_measured_fraction_theta_full 0.995
_diffrn_measured_fraction_theta_max 0.981
_diffrn_measurement_device_type 'Kappa 4-axis goniometer bruker-nonius'
_diffrn_measurement_method
;
 Fullsphere data collection, phi and omega scans
;
_diffrn_measurement_specimen_support 'magnetic support whith 10 micron nylon fiber cryoloop'
_diffrn_radiation_monochromator 'Multilayer Montel 200 mirrors'
_diffrn_radiation_type MoK\a
_diffrn_radiation_wavelength 0.71073
_diffrn_reflns_av_R_equivalents 0.0366
_diffrn_reflns_av_sigmaI/netI 0.0457
_diffrn_reflns_limit_h_max 15
_diffrn_reflns_limit_h_min -8
_diffrn_reflns_limit_k_max 22
_diffrn_reflns_limit_k_min -22
_diffrn_reflns_limit_l_max 44
_diffrn_reflns_limit_l_min -43
_diffrn_reflns_number 40449
_diffrn_reflns_theta_full 27.50
_diffrn_reflns_theta_max 35.10
_diffrn_reflns_theta_min 1.50
_diffrn_source 'rotating anode X-ray tube'
_diffrn_source_current 70
_diffrn_source_power 50
_diffrn_source_size '3 mm x 0.3 mm fine focus'
_diffrn_source_type 'Bruker-Nonius FR 591'
_exptl_absorpt_coefficient_mu 4.685
_exptl_absorpt_correction_T_max 0.98
_exptl_absorpt_correction_T_min 0.81
_exptl_absorpt_correction_type empirical
_exptl_absorpt_process_details
; 
 SADABS Version 2008/1 Bruker-Nonius
 Blessing, Acta Cryst. (1995) A51 33-38
;
_exptl_crystal_colour yellow
_exptl_crystal_density_diffrn 1.825
_exptl_crystal_density_method 'not measured'
_exptl_crystal_description needle
_exptl_crystal_F_000 1944
_exptl_crystal_size_max 0.60
_exptl_crystal_size_mid 0.10
_exptl_crystal_size_min 0.05
_refine_diff_density_max 2.303
_refine_diff_density_min -1.976
_refine_diff_density_rms 0.245
_refine_ls_abs_structure_details 'Flack H D (1983), Acta Cryst. A39, 876-881'
_refine_ls_abs_structure_Flack -0.008(3)
_refine_ls_extinction_method none
_refine_ls_goodness_of_fit_ref 1.090
_refine_ls_hydrogen_treatment noref
_refine_ls_matrix_type full
_refine_ls_number_parameters 452
_refine_ls_number_reflns 14820
_refine_ls_number_restraints 0
_refine_ls_restrained_S_all 1.090
_refine_ls_R_factor_all 0.0314
_refine_ls_R_factor_gt 0.0272
_refine_ls_shift/su_max 0.005
_refine_ls_shift/su_mean 0.000
_refine_ls_structure_factor_coef Fsqd
_refine_ls_weighting_details 'calc w=1/[\s^2^(Fo^2^)+(0.0335P)^2^+0.5457P] where P=(Fo^2^+2Fc^2^)/3'
_refine_ls_weighting_scheme calc
_refine_ls_wR_factor_gt 0.0598
_refine_ls_wR_factor_ref 0.0674
_reflns_number_gt 13923
_reflns_number_total 14820
_reflns_threshold_expression >2sigma(I)
_cod_data_source_file om100955t_si_002.cif
_cod_data_source_block jn110_0m
_cod_depositor_comments
;
The following automatic conversions were performed:
'_diffrn_measurement_specimen_suppport' tag replaced with
'_diffrn_measurement_specimen_support'.

Automatic conversion script
Id: cif_correct_tags 1440 2010-10-19 06:21:57Z saulius 

The following automatic conversions were performed:

'_symmetry_cell_setting' value 'Orthorhombic' changed to
'orthorhombic' according to
/home/saulius/struct/CIF-dictionaries/cif_core.dic dictionary named
'cif_core.dic' version 2.4.1 from 2010-06-29.

Automatic conversion script
Id: cif_fix_values 1715 2011-07-08 13:25:40Z adriana 
;
_cod_original_sg_symbol_H-M P2(1)2(1)2(1)
_cod_database_code 4067236

loop_
_symmetry_equiv_pos_as_xyz
'x, y, z'
'-x+1/2, -y, z+1/2'
'x+1/2, -y+1/2, -z'
'-x, y+1/2, -z+1/2'

loop_
_atom_site_label
_atom_site_type_symbol
_atom_site_fract_x
_atom_site_fract_y
_atom_site_fract_z
_atom_site_U_iso_or_equiv
_atom_site_adp_type
_atom_site_occupancy
_atom_site_symmetry_multiplicity
_atom_site_calc_flag
_atom_site_refinement_flags
C1 C 0.2010(3) 0.4893(2) 0.30534(8) 0.0109(5) Uani 1 1 d .
H1 H 0.1097 0.4582 0.3126 0.013 Uiso 1 1 calc R
I1 I 0.12785(2) 0.444563(15) 0.444915(5) 0.01420(4) Uani 1 1 d .
Ir1 Ir 0.413776(11) 0.451219(7) 0.412215(3) 0.00885(2) Uani 1 1 d .
O1 O 0.5623(2) 0.65450(15) 0.36872(6) 0.0118(4) Uani 1 1 d .
P1 P 0.34264(8) 0.41152(5) 0.33326(2) 0.00938(12) Uani 1 1 d .
C2 C 0.2087(3) 0.4945(2) 0.24956(8) 0.0127(5) Uani 1 1 d .
O2 O 0.3590(3) 0.67288(15) 0.42762(6) 0.0120(4) Uani 1 1 d .
P2 P 0.41840(9) 0.60008(5) 0.386669(19) 0.00953(12) Uani 1 1 d .
C3 C 0.2998(4) 0.5567(2) 0.22515(8) 0.0174(6) Uani 1 1 d .
H3 H 0.3595 0.5964 0.2430 0.021 Uiso 1 1 calc R
O3 O 0.3332(2) 0.62764(15) 0.33713(6) 0.0121(4) Uani 1 1 d .
C4 C 0.3013(4) 0.5594(3) 0.17390(9) 0.0214(7) Uani 1 1 d .
H4 H 0.3610 0.6016 0.1577 0.026 Uiso 1 1 calc R
O4 O -0.0406(3) 0.61406(15) 0.30405(7) 0.0142(4) Uani 1 1 d .
C5 C 0.2141(4) 0.4992(3) 0.14684(9) 0.0219(7) Uani 1 1 d .
H5 H 0.2149 0.5017 0.1127 0.026 Uiso 1 1 calc R
C6 C 0.1268(4) 0.4360(3) 0.17061(9) 0.0213(7) Uani 1 1 d .
H6 H 0.0708 0.3943 0.1526 0.026 Uiso 1 1 calc R
C7 C 0.1223(4) 0.4343(2) 0.22209(9) 0.0157(6) Uani 1 1 d .
H7 H 0.0611 0.3926 0.2380 0.019 Uiso 1 1 calc R
C8 C 0.4876(3) 0.4060(2) 0.28815(8) 0.0117(5) Uani 1 1 d .
C9 C 0.6185(3) 0.4480(2) 0.29822(8) 0.0132(5) Uani 1 1 d .
H9 H 0.6305 0.4815 0.3273 0.016 Uiso 1 1 calc R
C10 C 0.7328(3) 0.4404(2) 0.26511(9) 0.0155(5) Uani 1 1 d .
H10 H 0.8201 0.4692 0.2721 0.019 Uiso 1 1 calc R
C11 C 0.7158(4) 0.3899(2) 0.22187(9) 0.0179(6) Uani 1 1 d .
H11 H 0.7921 0.3836 0.2001 0.021 Uiso 1 1 calc R
C12 C 0.5846(4) 0.3487(2) 0.21109(8) 0.0178(6) Uani 1 1 d .
H12 H 0.5729 0.3157 0.1819 0.021 Uiso 1 1 calc R
C13 C 0.4717(3) 0.3566(2) 0.24348(8) 0.0139(5) Uani 1 1 d .
H13 H 0.3840 0.3290 0.2358 0.017 Uiso 1 1 calc R
C14 C 0.2637(4) 0.2940(2) 0.32998(8) 0.0125(5) Uani 1 1 d .
C15 C 0.1196(3) 0.2787(2) 0.34199(9) 0.0149(5) Uani 1 1 d .
H15 H 0.0599 0.3297 0.3484 0.018 Uiso 1 1 calc R
C16 C 0.0651(4) 0.1876(2) 0.34432(10) 0.0203(6) Uani 1 1 d .
H16 H -0.0311 0.1781 0.3518 0.024 Uiso 1 1 calc R
C17 C 0.1530(4) 0.1111(2) 0.33561(11) 0.0211(7) Uani 1 1 d .
H17 H 0.1159 0.0504 0.3372 0.025 Uiso 1 1 calc R
C18 C 0.2961(4) 0.1248(2) 0.32446(10) 0.0187(6) Uani 1 1 d .
H18 H 0.3555 0.0733 0.3191 0.022 Uiso 1 1 calc R
C19 C 0.3513(4) 0.2155(2) 0.32124(9) 0.0172(6) Uani 1 1 d .
H19 H 0.4473 0.2242 0.3132 0.021 Uiso 1 1 calc R
C20 C 0.4706(4) 0.2907(2) 0.48974(9) 0.0190(6) Uani 1 1 d .
H20A H 0.5691 0.2738 0.4970 0.023 Uiso 1 1 calc R
H20B H 0.4100 0.2385 0.4995 0.023 Uiso 1 1 calc R
C21 C 0.4549(4) 0.3066(2) 0.43450(9) 0.0147(5) Uani 1 1 d .
H21 H 0.3929 0.2605 0.4182 0.018 Uiso 1 1 calc R
C22 C 0.5700(4) 0.3393(2) 0.40437(8) 0.0145(5) Uani 1 1 d .
H22 H 0.5707 0.3110 0.3715 0.017 Uiso 1 1 calc R
C23 C 0.7180(4) 0.3652(2) 0.42281(9) 0.0175(6) Uani 1 1 d .
H23A H 0.7701 0.3968 0.3968 0.021 Uiso 1 1 calc R
H23B H 0.7698 0.3083 0.4311 0.021 Uiso 1 1 calc R
C24 C 0.7123(4) 0.4298(2) 0.46825(9) 0.0177(6) Uani 1 1 d .
H24A H 0.7117 0.3915 0.4977 0.021 Uiso 1 1 calc R
H24B H 0.7977 0.4687 0.4690 0.021 Uiso 1 1 calc R
C25 C 0.5809(4) 0.4927(2) 0.46818(8) 0.0147(5) Uani 1 1 d .
H25 H 0.6034 0.5600 0.4681 0.018 Uiso 1 1 calc R
C26 C 0.4535(4) 0.4707(2) 0.49249(8) 0.0137(5) Uani 1 1 d .
H26 H 0.4043 0.5250 0.5069 0.016 Uiso 1 1 calc R
C27 C 0.4294(4) 0.3786(2) 0.51996(8) 0.0183(6) Uani 1 1 d .
H27A H 0.3292 0.3742 0.5291 0.022 Uiso 1 1 calc R
H27B H 0.4855 0.3794 0.5500 0.022 Uiso 1 1 calc R
C28 C 0.6611(3) 0.6904(2) 0.40241(8) 0.0110(5) Uani 1 1 d .
C29 C 0.7911(3) 0.6459(2) 0.40623(8) 0.0140(5) Uani 1 1 d .
H29 H 0.8084 0.5911 0.3886 0.017 Uiso 1 1 calc R
C30 C 0.8977(4) 0.6831(2) 0.43670(9) 0.0155(5) Uani 1 1 d .
H30 H 0.9856 0.6528 0.4399 0.019 Uiso 1 1 calc R
C31 C 0.8704(4) 0.7665(2) 0.46229(9) 0.0149(5) Uani 1 1 d .
H31 H 0.9417 0.7934 0.4816 0.018 Uiso 1 1 calc R
C32 C 0.7376(4) 0.8087(2) 0.45887(8) 0.0140(5) Uani 1 1 d .
H32 H 0.7196 0.8626 0.4772 0.017 Uiso 1 1 calc R
C33 C 0.6289(3) 0.7726(2) 0.42860(8) 0.0116(5) Uani 1 1 d .
C34 C 0.4897(3) 0.8204(2) 0.42462(8) 0.0116(5) Uani 1 1 d .
C35 C 0.4801(4) 0.9186(2) 0.42566(9) 0.0152(5) Uani 1 1 d .
H35 H 0.5636 0.9541 0.4281 0.018 Uiso 1 1 calc R
C36 C 0.3490(4) 0.9642(2) 0.42318(9) 0.0174(6) Uani 1 1 d .
H36 H 0.3454 1.0296 0.4240 0.021 Uiso 1 1 calc R
C37 C 0.2236(4) 0.9129(2) 0.41957(9) 0.0159(5) Uani 1 1 d .
H37 H 0.1358 0.9437 0.4175 0.019 Uiso 1 1 calc R
C38 C 0.2292(4) 0.8156(2) 0.41899(8) 0.0147(5) Uani 1 1 d .
H38 H 0.1452 0.7806 0.4166 0.018 Uiso 1 1 calc R
C39 C 0.3609(3) 0.77053(19) 0.42196(7) 0.0101(5) Uani 1 1 d .
C40 C 0.1938(3) 0.5842(2) 0.33232(8) 0.0108(5) Uani 1 1 d .
H40 H 0.1572 0.5723 0.3655 0.013 Uiso 1 1 calc R
C41 C 0.0962(3) 0.6560(2) 0.30828(8) 0.0131(5) Uani 1 1 d .
H41A H 0.0907 0.7124 0.3282 0.016 Uiso 1 1 calc R
H41B H 0.1325 0.6730 0.2761 0.016 Uiso 1 1 calc R
C42 C -0.1460(4) 0.6802(2) 0.28940(10) 0.0178(6) Uani 1 1 d .
H42A H -0.1528 0.7291 0.3136 0.027 Uiso 1 1 calc R
H42B H -0.2370 0.6492 0.2864 0.027 Uiso 1 1 calc R
H42C H -0.1196 0.7070 0.2583 0.027 Uiso 1 1 calc R

loop_
_atom_site_aniso_label
_atom_site_aniso_U_11
_atom_site_aniso_U_22
_atom_site_aniso_U_33
_atom_site_aniso_U_23
_atom_site_aniso_U_13
_atom_site_aniso_U_12
C1 0.0110(13) 0.0114(12) 0.0104(8) 0.0002(8) -0.0009(7) 0.0004(10)
I1 0.01155(8) 0.01580(9) 0.01526(5) 0.00195(6) 0.00296(5) 0.00002(7)
Ir1 0.00952(4) 0.00891(4) 0.00812(3) -0.00002(3) -0.00024(3) 0.00006(4)
O1 0.0119(11) 0.0131(9) 0.0105(6) -0.0031(6) 0.0009(6) -0.0033(8)
P1 0.0099(3) 0.0084(3) 0.0098(2) -0.0008(2) -0.00056(19) -0.0006(3)
C2 0.0138(14) 0.0139(13) 0.0104(8) -0.0001(8) -0.0012(8) 0.0033(11)
O2 0.0153(11) 0.0102(9) 0.0104(6) -0.0021(6) 0.0027(6) -0.0024(8)
P2 0.0098(3) 0.0098(3) 0.00896(19) -0.00078(18) -0.0003(2) -0.0011(3)
C3 0.0209(15) 0.0190(15) 0.0123(8) 0.0017(9) 0.0006(8) 0.0024(13)
O3 0.0130(11) 0.0122(10) 0.0111(6) 0.0014(6) -0.0019(6) -0.0023(8)
C4 0.0208(16) 0.0294(18) 0.0139(8) 0.0060(10) 0.0030(9) 0.0055(15)
O4 0.0108(11) 0.0122(10) 0.0196(7) 0.0010(7) -0.0021(7) 0.0012(8)
C5 0.0216(18) 0.0316(18) 0.0125(9) -0.0025(10) -0.0008(9) 0.0114(14)
C6 0.0216(16) 0.0270(18) 0.0152(9) -0.0071(10) -0.0077(9) 0.0081(14)
C7 0.0169(15) 0.0154(14) 0.0148(8) -0.0027(8) -0.0043(8) 0.0026(11)
C8 0.0152(14) 0.0100(12) 0.0100(8) -0.0002(7) 0.0002(8) 0.0021(10)
C9 0.0151(13) 0.0113(12) 0.0130(7) -0.0021(9) 0.0006(7) 0.0003(12)
C10 0.0160(14) 0.0124(14) 0.0179(9) -0.0001(9) 0.0041(8) -0.0019(11)
C11 0.0209(17) 0.0152(14) 0.0175(9) -0.0002(9) 0.0068(10) 0.0037(12)
C12 0.0240(16) 0.0182(14) 0.0111(8) -0.0032(8) 0.0008(9) 0.0052(14)
C13 0.0133(14) 0.0161(14) 0.0123(8) -0.0037(8) -0.0007(8) 0.0033(11)
C14 0.0162(15) 0.0096(12) 0.0115(8) -0.0007(7) -0.0016(8) -0.0018(10)
C15 0.0136(15) 0.0154(14) 0.0156(9) -0.0006(9) 0.0006(8) -0.0029(11)
C16 0.0206(18) 0.0204(16) 0.0198(10) 0.0018(10) -0.0001(10) -0.0090(13)
C17 0.028(2) 0.0124(14) 0.0232(11) 0.0031(10) -0.0053(11) -0.0059(13)
C18 0.0239(18) 0.0097(13) 0.0226(11) 0.0010(9) -0.0084(11) -0.0006(12)
C19 0.0212(17) 0.0116(13) 0.0187(10) -0.0003(9) -0.0041(10) -0.0021(12)
C20 0.0290(19) 0.0140(14) 0.0140(9) 0.0046(9) -0.0006(10) 0.0003(13)
C21 0.0185(16) 0.0125(13) 0.0132(9) 0.0011(8) -0.0007(8) 0.0027(11)
C22 0.0175(16) 0.0137(13) 0.0123(8) -0.0009(8) -0.0017(8) 0.0058(11)
C23 0.0162(16) 0.0199(16) 0.0163(9) -0.0012(9) -0.0026(9) 0.0069(12)
C24 0.0134(15) 0.0250(17) 0.0147(8) 0.0002(9) -0.0019(8) -0.0002(12)
C25 0.0158(14) 0.0175(13) 0.0109(7) -0.0019(8) -0.0024(8) 0.0004(12)
C26 0.0166(14) 0.0140(14) 0.0104(7) -0.0010(7) 0.0000(8) 0.0014(10)
C27 0.0233(18) 0.0207(15) 0.0110(8) 0.0042(8) 0.0010(9) 0.0013(13)
C28 0.0110(13) 0.0123(13) 0.0097(8) -0.0012(7) 0.0010(7) -0.0017(10)
C29 0.0155(14) 0.0119(12) 0.0146(9) -0.0012(8) 0.0037(8) 0.0008(11)
C30 0.0124(15) 0.0167(14) 0.0175(9) 0.0014(8) -0.0008(9) -0.0003(11)
C31 0.0117(14) 0.0193(14) 0.0136(8) -0.0015(9) -0.0014(8) -0.0035(11)
C32 0.0161(15) 0.0138(13) 0.0121(8) -0.0030(8) -0.0010(8) -0.0028(11)
C33 0.0120(13) 0.0110(13) 0.0117(8) -0.0007(8) 0.0002(8) -0.0021(10)
C34 0.0116(14) 0.0132(13) 0.0099(7) -0.0020(7) 0.0008(7) 0.0014(10)
C35 0.0175(16) 0.0123(13) 0.0158(8) 0.0003(8) 0.0017(9) -0.0009(11)
C36 0.0217(17) 0.0120(14) 0.0185(9) -0.0007(9) 0.0030(9) 0.0016(12)
C37 0.0156(15) 0.0154(14) 0.0167(9) -0.0007(9) 0.0018(8) 0.0047(11)
C38 0.0146(15) 0.0154(14) 0.0142(9) -0.0015(8) 0.0013(8) 0.0009(11)
C39 0.0113(13) 0.0091(12) 0.0099(8) -0.0015(7) 0.0013(7) 0.0013(10)
C40 0.0117(13) 0.0098(12) 0.0109(8) -0.0001(8) -0.0011(8) -0.0006(10)
C41 0.0129(14) 0.0117(12) 0.0149(8) 0.0001(8) -0.0018(8) -0.0003(11)
C42 0.0169(16) 0.0187(15) 0.0178(10) 0.0017(9) -0.0040(9) 0.0041(12)

loop_
_atom_type_symbol
_atom_type_description
_atom_type_scat_dispersion_real
_atom_type_scat_dispersion_imag
_atom_type_scat_source
C C 0.0033 0.0016 'International Tables Vol C Tables 4.2.6.8 and 6.1.1.4'
H H 0.0000 0.0000 'International Tables Vol C Tables 4.2.6.8 and 6.1.1.4'
O O 0.0106 0.0060 'International Tables Vol C Tables 4.2.6.8 and 6.1.1.4'
P P 0.1023 0.0942 'International Tables Vol C Tables 4.2.6.8 and 6.1.1.4'
I I -0.4742 1.8119 'International Tables Vol C Tables 4.2.6.8 and 6.1.1.4'
Ir Ir -1.4442 7.9887 'International Tables Vol C Tables 4.2.6.8 and 6.1.1.4'

loop_
_geom_angle_atom_site_label_1
_geom_angle_atom_site_label_2
_geom_angle_atom_site_label_3
_geom_angle
C2 C1 C40 115.9(2)
C2 C1 P1 113.5(2)
C40 C1 P1 110.68(18)
C22 Ir1 C21 38.39(11)
C22 Ir1 P2 130.80(8)
C21 Ir1 P2 168.62(9)
C22 Ir1 C26 94.36(10)
C21 Ir1 C26 79.37(10)
P2 Ir1 C26 100.62(8)
C22 Ir1 C25 78.14(11)
C21 Ir1 C25 86.40(11)
P2 Ir1 C25 87.08(8)
C26 Ir1 C25 36.19(11)
C22 Ir1 P1 85.54(7)
C21 Ir1 P1 94.51(7)
P2 Ir1 P1 86.99(2)
C26 Ir1 P1 169.85(8)
C25 Ir1 P1 152.42(8)
C22 Ir1 I1 130.06(9)
C21 Ir1 I1 92.69(9)
P2 Ir1 I1 98.57(2)
C26 Ir1 I1 81.48(9)
C25 Ir1 I1 116.72(7)
P1 Ir1 I1 90.80(2)
C28 O1 P2 121.45(15)
C14 P1 C8 103.04(13)
C14 P1 C1 103.59(14)
C8 P1 C1 105.85(12)
C14 P1 Ir1 112.51(8)
C8 P1 Ir1 114.92(9)
C1 P1 Ir1 115.58(8)
C7 C2 C3 119.1(2)
C7 C2 C1 118.6(3)
C3 C2 C1 122.3(3)
C39 O2 P2 123.72(16)
O3 P2 O2 104.58(11)
O3 P2 O1 92.29(11)
O2 P2 O1 100.68(11)
O3 P2 Ir1 118.81(8)
O2 P2 Ir1 112.69(8)
O1 P2 Ir1 124.22(9)
C2 C3 C4 119.9(3)
C40 O3 P2 114.50(16)
C5 C4 C3 120.5(3)
C41 O4 C42 111.7(2)
C6 C5 C4 119.9(2)
C5 C6 C7 120.0(3)
C2 C7 C6 120.5(3)
C9 C8 C13 118.5(3)
C9 C8 P1 120.00(18)
C13 C8 P1 121.4(2)
C8 C9 C10 120.7(2)
C11 C10 C9 119.9(3)
C12 C11 C10 119.9(3)
C13 C12 C11 120.3(2)
C12 C13 C8 120.7(3)
C15 C14 C19 118.4(3)
C15 C14 P1 121.1(2)
C19 C14 P1 120.1(2)
C16 C15 C14 120.3(3)
C17 C16 C15 120.5(3)
C18 C17 C16 120.0(3)
C17 C18 C19 120.1(3)
C18 C19 C14 120.7(3)
C21 C20 C27 112.4(2)
C22 C21 C20 122.8(3)
C22 C21 Ir1 70.45(16)
C20 C21 Ir1 115.5(2)
C21 C22 C23 125.0(2)
C21 C22 Ir1 71.17(17)
C23 C22 Ir1 113.6(2)
C22 C23 C24 112.3(3)
C25 C24 C23 112.2(2)
C26 C25 C24 123.7(3)
C26 C25 Ir1 70.96(16)
C24 C25 Ir1 113.87(18)
C25 C26 C27 123.4(3)
C25 C26 Ir1 72.85(14)
C27 C26 Ir1 110.43(18)
C26 C27 C20 113.4(2)
C29 C28 O1 117.7(2)
C29 C28 C33 122.3(3)
O1 C28 C33 119.8(3)
C28 C29 C30 120.0(3)
C31 C30 C29 119.1(3)
C32 C31 C30 119.9(3)
C31 C32 C33 121.9(3)
C28 C33 C32 116.7(3)
C28 C33 C34 122.5(3)
C32 C33 C34 120.8(3)
C39 C34 C35 116.9(3)
C39 C34 C33 121.9(3)
C35 C34 C33 121.1(3)
C36 C35 C34 121.5(3)
C37 C36 C35 120.2(3)
C36 C37 C38 119.8(3)
C37 C38 C39 119.6(3)
C38 C39 O2 117.0(3)
C38 C39 C34 122.0(3)
O2 C39 C34 120.6(3)
O3 C40 C41 106.9(2)
O3 C40 C1 112.3(2)
C41 C40 C1 114.3(2)
O4 C41 C40 107.0(2)

loop_
_geom_bond_atom_site_label_1
_geom_bond_atom_site_label_2
_geom_bond_distance
C1 C2 1.522(3)
C1 C40 1.537(4)
C1 P1 1.883(3)
I1 Ir1 2.8132(3)
Ir1 C22 2.168(3)
Ir1 C21 2.178(3)
Ir1 P2 2.2283(7)
Ir1 C26 2.234(2)
Ir1 C25 2.258(3)
Ir1 P1 2.3194(6)
O1 C28 1.397(3)
O1 P2 1.624(2)
P1 C14 1.828(3)
P1 C8 1.828(3)
C2 C7 1.394(4)
C2 C3 1.395(4)
O2 C39 1.397(3)
O2 P2 1.619(2)
P2 O3 1.6138(19)
C3 C4 1.396(3)
O3 C40 1.445(4)
C4 C5 1.392(5)
O4 C41 1.413(4)
O4 C42 1.418(4)
C5 C6 1.374(5)
C6 C7 1.403(3)
C8 C9 1.386(4)
C8 C13 1.412(3)
C9 C10 1.401(4)
C10 C11 1.388(4)
C11 C12 1.387(5)
C12 C13 1.378(4)
C14 C15 1.401(4)
C14 C19 1.404(4)
C15 C16 1.394(4)
C16 C17 1.382(5)
C17 C18 1.382(5)
C18 C19 1.391(5)
C20 C21 1.528(3)
C20 C27 1.545(4)
C21 C22 1.429(4)
C22 C23 1.514(5)
C23 C24 1.542(4)
C24 C25 1.517(5)
C25 C26 1.395(4)
C26 C27 1.524(4)
C28 C29 1.371(4)
C28 C33 1.402(4)
C29 C30 1.399(4)
C30 C31 1.398(4)
C31 C32 1.380(5)
C32 C33 1.404(4)
C33 C34 1.470(4)
C34 C39 1.397(4)
C34 C35 1.399(4)
C35 C36 1.386(5)
C36 C37 1.382(5)
C37 C38 1.386(4)
C38 C39 1.388(4)
C40 C41 1.517(4)

loop_
_geom_torsion_atom_site_label_1
_geom_torsion_atom_site_label_2
_geom_torsion_atom_site_label_3
_geom_torsion_atom_site_label_4
_geom_torsion
C2 C1 P1 C14 -84.9(2)
C40 C1 P1 C14 142.84(19)
C2 C1 P1 C8 23.1(3)
C40 C1 P1 C8 -109.10(19)
C2 C1 P1 Ir1 151.55(18)
C40 C1 P1 Ir1 19.3(2)
C22 Ir1 P1 C14 65.94(14)
C21 Ir1 P1 C14 28.58(15)
P2 Ir1 P1 C14 -162.73(12)
C26 Ir1 P1 C14 -23.9(5)
C25 Ir1 P1 C14 119.4(2)
I1 Ir1 P1 C14 -64.19(12)
C22 Ir1 P1 C8 -51.56(13)
C21 Ir1 P1 C8 -88.92(14)
P2 Ir1 P1 C8 79.77(11)
C26 Ir1 P1 C8 -141.4(5)
C25 Ir1 P1 C8 1.9(2)
I1 Ir1 P1 C8 178.31(10)
C22 Ir1 P1 C1 -175.35(14)
C21 Ir1 P1 C1 147.29(14)
P2 Ir1 P1 C1 -44.02(11)
C26 Ir1 P1 C1 94.8(5)
C25 Ir1 P1 C1 -121.8(2)
I1 Ir1 P1 C1 54.52(11)
C40 C1 C2 C7 -135.3(3)
P1 C1 C2 C7 95.0(3)
C40 C1 C2 C3 45.3(4)
P1 C1 C2 C3 -84.4(3)
C39 O2 P2 O3 -54.5(3)
C39 O2 P2 O1 40.7(2)
C39 O2 P2 Ir1 175.0(2)
C28 O1 P2 O3 153.7(2)
C28 O1 P2 O2 48.4(2)
C28 O1 P2 Ir1 -78.7(2)
C22 Ir1 P2 O3 99.71(13)
C21 Ir1 P2 O3 116.2(4)
C26 Ir1 P2 O3 -154.98(13)
C25 Ir1 P2 O3 171.30(12)
P1 Ir1 P2 O3 18.24(10)
I1 Ir1 P2 O3 -72.11(10)
C22 Ir1 P2 O2 -137.52(13)
C21 Ir1 P2 O2 -121.1(3)
C26 Ir1 P2 O2 -32.21(13)
C25 Ir1 P2 O2 -65.93(12)
P1 Ir1 P2 O2 141.01(10)
I1 Ir1 P2 O2 50.66(10)
C22 Ir1 P2 O1 -15.70(12)
C21 Ir1 P2 O1 0.8(4)
C26 Ir1 P2 O1 89.61(12)
C25 Ir1 P2 O1 55.89(11)
P1 Ir1 P2 O1 -97.17(8)
I1 Ir1 P2 O1 172.48(8)
C7 C2 C3 C4 1.3(5)
C1 C2 C3 C4 -179.2(3)
O2 P2 O3 C40 -85.0(2)
O1 P2 O3 C40 173.32(19)
Ir1 P2 O3 C40 41.7(2)
C2 C3 C4 C5 -1.1(5)
C3 C4 C5 C6 -0.6(5)
C4 C5 C6 C7 2.1(5)
C3 C2 C7 C6 0.1(5)
C1 C2 C7 C6 -179.4(3)
C5 C6 C7 C2 -1.8(5)
C14 P1 C8 C9 -139.9(2)
C1 P1 C8 C9 111.7(2)
Ir1 P1 C8 C9 -17.1(3)
C14 P1 C8 C13 37.8(3)
C1 P1 C8 C13 -70.7(3)
Ir1 P1 C8 C13 160.5(2)
C13 C8 C9 C10 -0.9(4)
P1 C8 C9 C10 176.8(2)
C8 C9 C10 C11 -0.4(5)
C9 C10 C11 C12 1.4(5)
C10 C11 C12 C13 -1.0(5)
C11 C12 C13 C8 -0.4(5)
C9 C8 C13 C12 1.3(4)
P1 C8 C13 C12 -176.4(2)
C8 P1 C14 C15 -153.1(2)
C1 P1 C14 C15 -42.9(2)
Ir1 P1 C14 C15 82.6(2)
C8 P1 C14 C19 34.9(2)
C1 P1 C14 C19 145.0(2)
Ir1 P1 C14 C19 -89.5(2)
C19 C14 C15 C16 -1.0(4)
P1 C14 C15 C16 -173.2(2)
C14 C15 C16 C17 1.1(4)
C15 C16 C17 C18 0.0(4)
C16 C17 C18 C19 -1.0(4)
C17 C18 C19 C14 1.0(4)
C15 C14 C19 C18 0.0(4)
P1 C14 C19 C18 172.3(2)
C27 C20 C21 C22 91.7(4)
C27 C20 C21 Ir1 9.4(4)
P2 Ir1 C21 C22 -20.2(4)
C26 Ir1 C21 C22 -111.20(18)
C25 Ir1 C21 C22 -75.39(16)
P1 Ir1 C21 C22 76.98(15)
I1 Ir1 C21 C22 167.99(14)
C22 Ir1 C21 C20 117.8(3)
P2 Ir1 C21 C20 97.6(4)
C26 Ir1 C21 C20 6.6(3)
C25 Ir1 C21 C20 42.4(3)
P1 Ir1 C21 C20 -165.2(3)
I1 Ir1 C21 C20 -74.2(3)
C20 C21 C22 C23 -2.2(5)
Ir1 C21 C22 C23 106.1(3)
C20 C21 C22 Ir1 -108.4(3)
P2 Ir1 C22 C21 174.83(12)
C26 Ir1 C22 C21 66.78(17)
C25 Ir1 C22 C21 99.31(16)
P1 Ir1 C22 C21 -103.04(15)
I1 Ir1 C22 C21 -15.75(18)
C21 Ir1 C22 C23 -120.8(2)
P2 Ir1 C22 C23 54.00(19)
C26 Ir1 C22 C23 -54.05(19)
C25 Ir1 C22 C23 -21.51(18)
P1 Ir1 C22 C23 136.13(18)
I1 Ir1 C22 C23 -136.58(16)
C21 C22 C23 C24 -47.6(4)
Ir1 C22 C23 C24 35.3(3)
C22 C23 C24 C25 -30.7(4)
C23 C24 C25 C26 95.0(3)
C23 C24 C25 Ir1 12.6(3)
C22 Ir1 C25 C26 -114.75(19)
C21 Ir1 C25 C26 -76.87(18)
P2 Ir1 C25 C26 112.46(17)
P1 Ir1 C25 C26 -169.73(14)
I1 Ir1 C25 C26 14.33(19)
C22 Ir1 C25 C24 4.6(2)
C21 Ir1 C25 C24 42.4(2)
P2 Ir1 C25 C24 -128.2(2)
C26 Ir1 C25 C24 119.3(3)
P1 Ir1 C25 C24 -50.4(3)
I1 Ir1 C25 C24 133.65(18)
C24 C25 C26 C27 -3.0(4)
Ir1 C25 C26 C27 103.5(2)
C24 C25 C26 Ir1 -106.5(2)
C22 Ir1 C26 C25 63.04(19)
C21 Ir1 C26 C25 98.54(19)
P2 Ir1 C26 C25 -69.88(17)
P1 Ir1 C26 C25 152.1(4)
I1 Ir1 C26 C25 -167.08(18)
C22 Ir1 C26 C27 -56.9(2)
C21 Ir1 C26 C27 -21.4(2)
P2 Ir1 C26 C27 170.1(2)
C25 Ir1 C26 C27 -120.0(3)
P1 Ir1 C26 C27 32.1(6)
I1 Ir1 C26 C27 72.9(2)
C25 C26 C27 C20 -49.1(4)
Ir1 C26 C27 C20 33.3(3)
C21 C20 C27 C26 -28.3(4)
P2 O1 C28 C29 109.0(2)
P2 O1 C28 C33 -75.0(3)
O1 C28 C29 C30 175.2(2)
C33 C28 C29 C30 -0.7(4)
C28 C29 C30 C31 -1.0(4)
C29 C30 C31 C32 2.7(4)
C30 C31 C32 C33 -2.7(4)
C29 C28 C33 C32 0.8(4)
O1 C28 C33 C32 -175.1(2)
C29 C28 C33 C34 -180.0(2)
O1 C28 C33 C34 4.1(4)
C31 C32 C33 C28 0.9(4)
C31 C32 C33 C34 -178.3(3)
C28 C33 C34 C39 39.8(3)
C32 C33 C34 C39 -141.0(3)
C28 C33 C34 C35 -143.2(3)
C32 C33 C34 C35 36.0(4)
C39 C34 C35 C36 -1.3(3)
C33 C34 C35 C36 -178.3(2)
C34 C35 C36 C37 0.0(4)
C35 C36 C37 C38 0.7(4)
C36 C37 C38 C39 -0.1(4)
C37 C38 C39 O2 171.9(2)
C37 C38 C39 C34 -1.2(3)
P2 O2 C39 C38 114.4(2)
P2 O2 C39 C34 -72.4(3)
C35 C34 C39 C38 1.9(3)
C33 C34 C39 C38 179.0(2)
C35 C34 C39 O2 -171.0(2)
C33 C34 C39 O2 6.0(3)
P2 O3 C40 C41 143.41(17)
P2 O3 C40 C1 -90.5(2)
C2 C1 C40 O3 -80.5(3)
P1 C1 C40 O3 50.6(2)
C2 C1 C40 C41 41.5(4)
P1 C1 C40 C41 172.5(2)
C42 O4 C41 C40 170.4(2)
O3 C40 C41 O4 -179.35(18)
C1 C40 C41 O4 55.8(3)
